data_4115627
loop_
_publ_author_name
'Julio P\'erez'
'Luc\'ia Riera'
'V\'ictor Riera'
'Santiago Garc\'ia-Granda'
'Esther Garc\'ia-Rodr\'iguez'

_publ_contact_author
;     Santiago Garc\'ia-Granda
      Departamento de Qu\'imica F\'isica y Anal\'itica
      Facultad de Qu\'imica
      Universidad de Oviedo
      Avda. Juli\'an Claver\'ia, 8
      33071 Oviedo
      Spain
;
_publ_contact_author_email sgg@sauron.quimica.uniovi.es
_publ_contact_author_fax '0034 98 5103125'
_publ_contact_author_phone '0034 98 5103477'
_publ_section_title
;
 Reactivity of [MoX(\h3-allyl)(CO)2(N-N)] Complexes with Simple,
 Nonstabilized Carbanions
;
_journal_name_full 'Journal of the American Chemical Society'
_journal_page_first 7469
_journal_page_last 7470
_journal_paper_doi 10.1021/ja015538z
_journal_volume 123
_journal_year 2001
_chemical_formula_sum 'C15 H13 Cl Mo N2 O2'
_chemical_formula_weight 384.66
_chemical_name_systematic
;
 ?
;
_space_group_IT_number 14
_symmetry_cell_setting monoclinic
_symmetry_space_group_name_Hall '-P 2ybc'
_symmetry_space_group_name_H-M 'P 1 21/c 1'
_atom_sites_solution_hydrogens geom
_atom_sites_solution_primary direct
_atom_sites_solution_secondary difmap
_audit_creation_method SHELXL-97
_cell_angle_alpha 90.00
_cell_angle_beta 102.78(4)
_cell_angle_gamma 90.00
_cell_formula_units_Z 4
_cell_length_a 8.379(4)
_cell_length_b 13.572(6)
_cell_length_c 13.958(5)
_cell_measurement_reflns_used 25
_cell_measurement_temperature 293(2)
_cell_measurement_theta_max 25.97
_cell_measurement_theta_min 0.98
_cell_volume 1548.0(12)
_computing_cell_refinement 'CRYSDA (Beurskens el al., 1992)'
_computing_data_collection 'CAD-4 Diffractometer Control Software (Enraf-Nonius, 1994)'
_computing_data_reduction 'REFLEX (local program)'
_computing_molecular_graphics 'PLATON (Spek,1992)'
_computing_publication_material 'SHELXL-97 (Sheldrick, 1997)'
_computing_structure_refinement 'SHELXL-97 (Sheldrick, 1997)'
_computing_structure_solution 'SHELXS-97 (Sheldrick, 1997)'
_diffrn_ambient_temperature 293(2)
_diffrn_measured_fraction_theta_full 0.957
_diffrn_measured_fraction_theta_max 0.957
_diffrn_measurement_device_type 'Nonius CAD4-diffractometer'
_diffrn_measurement_method '/w-2/q technique'
_diffrn_radiation_monochromator graphite
_diffrn_radiation_source 'fine-focus sealed tube'
_diffrn_radiation_type MoK\a
_diffrn_radiation_wavelength 0.71073
_diffrn_reflns_av_R_equivalents 0.0616
_diffrn_reflns_av_sigmaI/netI 0.0718
_diffrn_reflns_limit_h_max 10
_diffrn_reflns_limit_h_min -10
_diffrn_reflns_limit_k_max 16
_diffrn_reflns_limit_k_min 0
_diffrn_reflns_limit_l_max 17
_diffrn_reflns_limit_l_min 0
_diffrn_reflns_number 3161
_diffrn_reflns_theta_full 25.97
_diffrn_reflns_theta_max 25.97
_diffrn_reflns_theta_min 2.12
_diffrn_standards_decay_% 16.90
_diffrn_standards_interval_count 200
_diffrn_standards_interval_time 3600
_diffrn_standards_number 3
_exptl_absorpt_coefficient_mu 1.024
_exptl_absorpt_correction_T_max 0.930
_exptl_absorpt_correction_T_min 0.790
_exptl_absorpt_correction_type empirical
_exptl_absorpt_process_details
;
  XABS2 (parkin et al., 1995)
;
_exptl_crystal_colour red
_exptl_crystal_density_diffrn 1.651
_exptl_crystal_density_method 'not measured'
_exptl_crystal_description Prismatic
_exptl_crystal_F_000 768
_exptl_crystal_size_max 0.23
_exptl_crystal_size_mid 0.13
_exptl_crystal_size_min 0.07
_refine_diff_density_max 0.898
_refine_diff_density_min -1.391
_refine_diff_density_rms 0.114
_refine_ls_extinction_method none
_refine_ls_goodness_of_fit_ref 1.008
_refine_ls_hydrogen_treatment mixed
_refine_ls_matrix_type full
_refine_ls_number_parameters 225
_refine_ls_number_reflns 3030
_refine_ls_number_restraints 0
_refine_ls_restrained_S_all 1.008
_refine_ls_R_factor_all 0.1063
_refine_ls_R_factor_gt 0.0415
_refine_ls_shift/su_max 0.001
_refine_ls_shift/su_mean 0.000
_refine_ls_structure_factor_coef Fsqd
_refine_ls_weighting_details 'calc w=1/[\s^2^(Fo^2^)+(0.0679P)^2^+0.0000P] where P=(Fo^2^+2Fc^2^)/3'
_refine_ls_weighting_scheme calc
_refine_ls_wR_factor_gt 0.1008
_refine_ls_wR_factor_ref 0.1234
_reflns_number_gt 1765
_reflns_number_total 3030
_reflns_threshold_expression >2sigma(I)
_cod_data_source_file ja015538z_1.cif
_cod_data_source_block 2a
_cod_original_cell_volume 1548.0(11)
_cod_database_code 4115627

loop_
_symmetry_equiv_pos_as_xyz
'x, y, z'
'-x, y+1/2, -z+1/2'
'-x, -y, -z'
'x, -y-1/2, z-1/2'

loop_
_atom_site_label
_atom_site_type_symbol
_atom_site_fract_x
_atom_site_fract_y
_atom_site_fract_z
_atom_site_U_iso_or_equiv
_atom_site_adp_type
_atom_site_occupancy
_atom_site_calc_flag
_atom_site_refinement_flags
_atom_site_disorder_assembly
_atom_site_disorder_group
Mo1 Mo 0.63829(5) 0.31465(4) 0.24363(3) 0.03309(17) Uani 1 d . . .
C1 C 0.5080(8) 0.4065(5) 0.1513(5) 0.0505(17) Uani 1 d . . .
O1 O 0.4287(6) 0.4586(5) 0.0938(4) 0.0842(17) Uani 1 d . . .
C2 C 0.5003(8) 0.2221(5) 0.1554(5) 0.0483(17) Uani 1 d . . .
O2 O 0.4186(7) 0.1694(4) 0.1001(4) 0.0741(16) Uani 1 d . . .
Cl1 Cl 0.8244(8) 0.3128(6) 0.1141(4) 0.059(2) Uani 0.444(12) d P A 1
C3 C 0.807(3) 0.312(2) 0.1480(16) 0.059(2) Uani 0.556(12) d P A 2
H31 H 0.8970 0.2689 0.1749 0.12(4) Uiso 0.556(12) calc PR A 2
H32 H 0.8479 0.3772 0.1419 0.12(4) Uiso 0.556(12) calc PR A 2
H33 H 0.7524 0.2882 0.0844 0.12(4) Uiso 0.556(12) calc PR A 2
C4 C 0.4742(9) 0.2307(6) 0.3320(6) 0.0597(19) Uani 1 d . . .
H41 H 0.3576 0.2288 0.3034 0.054(14) Uiso 1 calc R . .
H42 H 0.5174 0.1697 0.3636 0.054(14) Uiso 1 calc R . .
C5 C 0.5363(8) 0.3181(7) 0.3783(5) 0.0520(17) Uani 1 d . . .
H5 H 0.590(8) 0.323(5) 0.427(4) 0.04(2) Uiso 1 d . . .
C6 C 0.4809(10) 0.4064(6) 0.3282(6) 0.063(2) Uani 1 d . . .
H61 H 0.5283 0.4673 0.3580 0.05(2) Uiso 1 calc R . .
H62 H 0.3648 0.4109 0.2989 0.051(18) Uiso 1 calc R . .
N1 N 0.8327(6) 0.2166(4) 0.3284(3) 0.0359(12) Uani 1 d . . .
C11 C 0.9754(7) 0.2595(5) 0.3765(4) 0.0368(14) Uani 1 d . . .
C12 C 1.1068(7) 0.2024(5) 0.4254(5) 0.0516(18) Uani 1 d . . .
H12 H 1.2028 0.2324 0.4589 0.047(9) Uiso 1 calc R . .
C13 C 1.0934(9) 0.1015(6) 0.4238(5) 0.0583(19) Uani 1 d . . .
H13 H 1.181(7) 0.050(5) 0.463(4) 0.047(9) Uiso 1 d . . .
C14 C 0.9496(9) 0.0601(7) 0.3744(5) 0.0538(18) Uani 1 d . . .
H14 H 0.933(9) 0.005(5) 0.373(5) 0.047(9) Uiso 1 d . . .
C15 C 0.8227(8) 0.1180(5) 0.3286(5) 0.0446(16) Uani 1 d . . .
H15 H 0.726(7) 0.084(4) 0.287(4) 0.047(9) Uiso 1 d . . .
N2 N 0.8392(6) 0.4116(4) 0.3245(3) 0.0376(12) Uani 1 d . . .
C21 C 0.9797(7) 0.3670(5) 0.3721(4) 0.0367(14) Uani 1 d . . .
C22 C 1.1179(8) 0.4231(6) 0.4129(4) 0.0485(18) Uani 1 d . . .
H22 H 1.198(9) 0.390(5) 0.443(5) 0.060(10) Uiso 1 d . . .
C23 C 1.1125(9) 0.5235(6) 0.4049(5) 0.059(2) Uani 1 d . . .
H23 H 1.200(8) 0.567(6) 0.428(5) 0.060(10) Uiso 1 d . . .
C24 C 0.9705(10) 0.5674(7) 0.3579(5) 0.0586(19) Uani 1 d . . .
H24 H 0.961(9) 0.630(5) 0.345(5) 0.060(10) Uiso 1 d . . .
C25 C 0.8370(9) 0.5097(5) 0.3182(5) 0.0482(17) Uani 1 d . . .
H25 H 0.723(8) 0.542(5) 0.278(4) 0.060(10) Uiso 1 d . . .

loop_
_atom_site_aniso_label
_atom_site_aniso_U_11
_atom_site_aniso_U_22
_atom_site_aniso_U_33
_atom_site_aniso_U_23
_atom_site_aniso_U_13
_atom_site_aniso_U_12
Mo1 0.0209(2) 0.0373(3) 0.0377(3) 0.0004(3) -0.00057(16) -0.0007(3)
C1 0.032(3) 0.047(4) 0.066(4) 0.004(3) -0.005(3) 0.002(3)
O1 0.065(3) 0.085(4) 0.088(4) 0.023(3) -0.016(3) 0.026(3)
C2 0.041(4) 0.054(4) 0.044(4) 0.006(3) -0.004(3) -0.007(3)
O2 0.074(3) 0.070(4) 0.063(3) -0.006(3) -0.019(3) -0.033(3)
Cl1 0.054(3) 0.049(2) 0.068(4) -0.001(4) 0.003(3) -0.001(2)
C3 0.054(3) 0.049(2) 0.068(4) -0.001(4) 0.003(3) -0.001(2)
C4 0.037(4) 0.074(5) 0.070(5) 0.014(4) 0.016(4) -0.002(4)
C5 0.034(3) 0.077(5) 0.046(4) -0.002(5) 0.010(3) -0.004(4)
C6 0.048(4) 0.064(5) 0.085(5) -0.008(4) 0.028(4) 0.003(4)
N1 0.031(3) 0.036(3) 0.038(3) 0.003(2) 0.002(2) 0.001(2)
C11 0.027(3) 0.051(4) 0.032(3) 0.008(3) 0.007(2) 0.008(3)
C12 0.030(3) 0.068(6) 0.052(4) 0.006(3) -0.002(3) 0.005(3)
C13 0.042(4) 0.072(6) 0.056(4) 0.013(4) 0.002(3) 0.022(4)
C14 0.062(5) 0.041(4) 0.060(4) 0.015(4) 0.020(4) 0.010(4)
C15 0.049(4) 0.037(4) 0.044(4) 0.010(3) 0.003(3) 0.000(3)
N2 0.028(2) 0.042(3) 0.039(3) -0.005(2) 0.000(2) -0.005(2)
C21 0.029(3) 0.047(4) 0.032(3) -0.005(3) 0.003(2) -0.005(3)
C22 0.033(3) 0.071(6) 0.038(3) -0.008(3) 0.001(3) -0.013(3)
C23 0.049(4) 0.070(6) 0.057(4) -0.018(4) 0.013(4) -0.027(4)
C24 0.065(5) 0.050(4) 0.066(4) -0.010(4) 0.025(4) -0.021(4)
C25 0.046(4) 0.047(4) 0.052(4) -0.008(3) 0.009(3) -0.005(3)

loop_
_atom_type_symbol
_atom_type_description
_atom_type_scat_dispersion_real
_atom_type_scat_dispersion_imag
_atom_type_scat_source
C C 0.0033 0.0016 'International Tables Vol C Tables 4.2.6.8 and 6.1.1.4'
H H 0.0000 0.0000 'International Tables Vol C Tables 4.2.6.8 and 6.1.1.4'
Mo Mo -1.6832 0.6857 'International Tables Vol C Tables 4.2.6.8 and 6.1.1.4'
N N 0.0061 0.0033 'International Tables Vol C Tables 4.2.6.8 and 6.1.1.4'
O O 0.0106 0.0060 'International Tables Vol C Tables 4.2.6.8 and 6.1.1.4'
Cl Cl 0.1484 0.1585 'International Tables Vol C Tables 4.2.6.8 and 6.1.1.4'

loop_
_geom_angle_atom_site_label_1
_geom_angle_atom_site_label_2
_geom_angle_atom_site_label_3
_geom_angle
C1 Mo1 C2 80.0(3)
C1 Mo1 C3 87.2(8)
C2 Mo1 C3 88.6(8)
C1 Mo1 N1 166.2(2)
C2 Mo1 N1 102.2(2)
C3 Mo1 N1 79.3(7)
C1 Mo1 C5 106.3(3)
C2 Mo1 C5 105.2(3)
C3 Mo1 C5 162.0(7)
N1 Mo1 C5 86.4(2)
C1 Mo1 N2 101.9(2)
C2 Mo1 N2 166.7(2)
C3 Mo1 N2 78.4(7)
N1 Mo1 N2 72.76(17)
C5 Mo1 N2 87.0(2)
C1 Mo1 C6 72.2(3)
C2 Mo1 C6 110.1(3)
C3 Mo1 C6 148.5(9)
N1 Mo1 C6 118.8(2)
C5 Mo1 C6 36.1(3)
N2 Mo1 C6 82.9(3)
C1 Mo1 C4 110.6(3)
C2 Mo1 C4 71.6(3)
C3 Mo1 C4 149.8(9)
N1 Mo1 C4 82.8(2)
C5 Mo1 C4 35.5(3)
N2 Mo1 C4 119.0(2)
C6 Mo1 C4 61.7(3)
C1 Mo1 Cl1 83.2(3)
C2 Mo1 Cl1 85.3(3)
C3 Mo1 Cl1 4.7(8)
N1 Mo1 Cl1 83.39(19)
C5 Mo1 Cl1 166.7(2)
N2 Mo1 Cl1 81.86(19)
C6 Mo1 Cl1 147.6(3)
C4 Mo1 Cl1 149.8(3)
O1 C1 Mo1 177.5(6)
O2 C2 Mo1 177.5(6)
Mo1 C3 H31 109.5
Mo1 C3 H32 109.5
H31 C3 H32 109.5
Mo1 C3 H33 109.5
H31 C3 H33 109.5
H32 C3 H33 109.5
C5 C4 Mo1 68.1(4)
C5 C4 H41 116.9
Mo1 C4 H41 116.9
C5 C4 H42 116.9
Mo1 C4 H42 116.9
H41 C4 H42 113.9
C4 C5 C6 116.3(7)
C4 C5 Mo1 76.4(4)
C6 C5 Mo1 75.3(4)
C4 C5 H5 127(6)
C6 C5 H5 117(6)
Mo1 C5 H5 120(5)
C5 C6 Mo1 68.6(4)
C5 C6 H61 116.8
Mo1 C6 H61 116.8
C5 C6 H62 116.8
Mo1 C6 H62 116.8
H61 C6 H62 113.8
C15 N1 C11 118.2(5)
C15 N1 Mo1 123.9(4)
C11 N1 Mo1 117.6(4)
N1 C11 C12 120.9(6)
N1 C11 C21 115.6(5)
C12 C11 C21 123.5(6)
C13 C12 C11 119.5(6)
C13 C12 H12 120.2
C11 C12 H12 120.2
C14 C13 C12 118.5(7)
C14 C13 H13 115(3)
C12 C13 H13 127(3)
C15 C14 C13 120.5(8)
C15 C14 H14 116(6)
C13 C14 H14 124(6)
N1 C15 C14 122.3(7)
N1 C15 H15 121(4)
C14 C15 H15 117(4)
C25 N2 C21 118.4(6)
C25 N2 Mo1 123.8(5)
C21 N2 Mo1 117.2(4)
N2 C21 C22 120.4(6)
N2 C21 C11 116.1(5)
C22 C21 C11 123.5(6)
C23 C22 C21 120.0(7)
C23 C22 H22 126(5)
C21 C22 H22 114(5)
C24 C23 C22 119.0(7)
C24 C23 H23 115(4)
C22 C23 H23 126(4)
C23 C24 C25 119.3(8)
C23 C24 H24 124(5)
C25 C24 H24 117(5)
N2 C25 C24 122.9(7)
N2 C25 H25 116(4)
C24 C25 H25 121(4)

loop_
_geom_bond_atom_site_label_1
_geom_bond_atom_site_label_2
_geom_bond_distance
Mo1 C1 1.946(7)
Mo1 C2 1.949(7)
Mo1 C3 2.15(2)
Mo1 N1 2.230(5)
Mo1 C5 2.231(6)
Mo1 N2 2.236(5)
Mo1 C6 2.317(7)
Mo1 C4 2.337(7)
Mo1 Cl1 2.636(6)
C1 O1 1.161(7)
C2 O2 1.158(8)
C3 H31 0.9600
C3 H32 0.9600
C3 H33 0.9600
C4 C5 1.395(11)
C4 H41 0.9700
C4 H42 0.9700
C5 C6 1.413(11)
C5 H5 0.73(6)
C6 H61 0.9700
C6 H62 0.9700
N1 C15 1.340(8)
N1 C11 1.366(8)
C11 C12 1.395(8)
C11 C21 1.461(8)
C12 C13 1.373(10)
C12 H12 0.9300
C13 C14 1.370(10)
C13 H13 1.07(6)
C14 C15 1.363(10)
C14 H14 0.76(6)
C15 H15 1.00(6)
N2 C25 1.333(8)
N2 C21 1.359(7)
C21 C22 1.397(8)
C22 C23 1.368(11)
C22 H22 0.84(7)
C23 C24 1.363(11)
C23 H23 0.94(7)
C24 C25 1.378(10)
C24 H24 0.87(7)
C25 H25 1.09(7)

loop_
_geom_torsion_atom_site_label_1
_geom_torsion_atom_site_label_2
_geom_torsion_atom_site_label_3
_geom_torsion_atom_site_label_4
_geom_torsion
C2 Mo1 C1 O1 -19(14)
C3 Mo1 C1 O1 70(14)
N1 Mo1 C1 O1 82(14)
C5 Mo1 C1 O1 -122(14)
N2 Mo1 C1 O1 148(14)
C6 Mo1 C1 O1 -134(14)
C4 Mo1 C1 O1 -85(14)
Cl1 Mo1 C1 O1 67(14)
C1 Mo1 C2 O2 36(14)
C3 Mo1 C2 O2 -51(14)
N1 Mo1 C2 O2 -130(14)
C5 Mo1 C2 O2 141(14)
N2 Mo1 C2 O2 -63(15)
C6 Mo1 C2 O2 103(14)
C4 Mo1 C2 O2 152(15)
Cl1 Mo1 C2 O2 -48(14)
C1 Mo1 C4 C5 -89.4(5)
C2 Mo1 C4 C5 -160.7(5)
C3 Mo1 C4 C5 147.9(14)
N1 Mo1 C4 C5 93.8(4)
N2 Mo1 C4 C5 28.1(5)
C6 Mo1 C4 C5 -34.5(4)
Cl1 Mo1 C4 C5 157.3(5)
Mo1 C4 C5 C6 65.7(5)
C1 Mo1 C5 C4 102.8(5)
C2 Mo1 C5 C4 19.0(5)
C3 Mo1 C5 C4 -120(3)
N1 Mo1 C5 C4 -82.7(4)
N2 Mo1 C5 C4 -155.6(5)
C6 Mo1 C5 C4 122.4(6)
Cl1 Mo1 C5 C4 -122.3(12)
C1 Mo1 C5 C6 -19.6(5)
C2 Mo1 C5 C6 -103.4(5)
C3 Mo1 C5 C6 118(3)
N1 Mo1 C5 C6 154.9(5)
N2 Mo1 C5 C6 82.0(5)
C4 Mo1 C5 C6 -122.4(6)
Cl1 Mo1 C5 C6 115.3(12)
C4 C5 C6 Mo1 -66.4(5)
C1 Mo1 C6 C5 160.3(5)
C2 Mo1 C6 C5 88.4(5)
C3 Mo1 C6 C5 -148.4(13)
N1 Mo1 C6 C5 -28.9(5)
N2 Mo1 C6 C5 -94.7(5)
C4 Mo1 C6 C5 33.8(4)
Cl1 Mo1 C6 C5 -157.2(4)
C1 Mo1 N1 C15 -111.6(10)
C2 Mo1 N1 C15 -13.4(5)
C3 Mo1 N1 C15 -99.7(9)
C5 Mo1 N1 C15 91.3(5)
N2 Mo1 N1 C15 179.3(5)
C6 Mo1 N1 C15 107.9(5)
C4 Mo1 N1 C15 55.8(5)
Cl1 Mo1 N1 C15 -97.2(5)
C1 Mo1 N1 C11 63.0(11)
C2 Mo1 N1 C11 161.2(4)
C3 Mo1 N1 C11 74.9(9)
C5 Mo1 N1 C11 -94.1(4)
N2 Mo1 N1 C11 -6.1(4)
C6 Mo1 N1 C11 -77.5(5)
C4 Mo1 N1 C11 -129.5(4)
Cl1 Mo1 N1 C11 77.4(4)
C15 N1 C11 C12 -0.6(8)
Mo1 N1 C11 C12 -175.5(4)
C15 N1 C11 C21 178.9(5)
Mo1 N1 C11 C21 4.0(6)
N1 C11 C12 C13 1.1(9)
C21 C11 C12 C13 -178.4(6)
C11 C12 C13 C14 -0.6(10)
C12 C13 C14 C15 -0.4(10)
C11 N1 C15 C14 -0.4(9)
Mo1 N1 C15 C14 174.2(5)
C13 C14 C15 N1 1.0(10)
C1 Mo1 N2 C25 11.9(5)
C2 Mo1 N2 C25 109.0(11)
C3 Mo1 N2 C25 96.4(9)
N1 Mo1 N2 C25 178.7(6)
C5 Mo1 N2 C25 -94.2(6)
C6 Mo1 N2 C25 -58.1(5)
C4 Mo1 N2 C25 -110.1(5)
Cl1 Mo1 N2 C25 93.1(5)
C1 Mo1 N2 C21 -159.2(4)
C2 Mo1 N2 C21 -62.0(11)
C3 Mo1 N2 C21 -74.7(9)
N1 Mo1 N2 C21 7.6(4)
C5 Mo1 N2 C21 94.7(4)
C6 Mo1 N2 C21 130.8(4)
C4 Mo1 N2 C21 78.8(5)
Cl1 Mo1 N2 C21 -78.0(4)
C25 N2 C21 C22 -0.2(8)
Mo1 N2 C21 C22 171.4(4)
C25 N2 C21 C11 -179.8(5)
Mo1 N2 C21 C11 -8.2(7)
N1 C11 C21 N2 2.8(8)
C12 C11 C21 N2 -177.7(5)
N1 C11 C21 C22 -176.8(5)
C12 C11 C21 C22 2.7(10)
N2 C21 C22 C23 -0.1(9)
C11 C21 C22 C23 179.5(6)
C21 C22 C23 C24 0.7(10)
C22 C23 C24 C25 -1.0(10)
C21 N2 C25 C24 -0.1(9)
Mo1 N2 C25 C24 -171.1(5)
C23 C24 C25 N2 0.7(10)
